data_2237871
loop_
_publ_author_name
'Meti, Gangadhar Y.'
'Jeyaseelan, S.'
'Kamble, R. R.'
'Dorababu, Atakuri'
'Devarajegowda, H. C.'

_publ_section_title
;
 5-{4'-[(5-Benzyl-2<i>H</i>-tetrazol-2-yl)methyl]biphenyl-2-yl}-1<i>H</i>-tetrazole
 monohydrate
;
_journal_coeditor_code HG5301
_journal_issue 5
_journal_name_full 'Acta Crystallographica Section E'
_journal_page_first o743
_journal_page_last o744
_journal_paper_doi 10.1107/S1600536813009963
_journal_volume 69
_journal_year 2013
_chemical_formula_iupac 'C22 H18 N8, H2 O1'
_chemical_formula_moiety 'C22 H18 N8, H2 O1'
_chemical_formula_sum 'C22 H20 N8 O'
_chemical_formula_weight 412.45
_chemical_melting_point 393
_chemical_name_systematic
'5-{4'-[(5-Benzyl-2<i>H</i>-tetrazol-2-yl)methyl]biphenyl-2-yl}-1<i>H</i>-tetrazole monohydrate'
_space_group_IT_number 14
_symmetry_cell_setting monoclinic
_symmetry_space_group_name_Hall '-P 2ybc'
_symmetry_space_group_name_H-M 'P 1 21/c 1'
_atom_sites_solution_hydrogens difmap
_atom_sites_solution_primary direct
_audit_creation_method CRYSTALS_ver_14.40
_cell_angle_alpha 90
_cell_angle_beta 97.153(2)
_cell_angle_gamma 90
_cell_formula_units_Z 4
_cell_length_a 14.7659(4)
_cell_length_b 7.6507(3)
_cell_length_c 18.2922(5)
_cell_measurement_reflns_used 3923
_cell_measurement_temperature 293
_cell_measurement_theta_max 25.85
_cell_measurement_theta_min 1.39
_cell_volume 2050.38(11)
_computing_cell_refinement 'SAINT (Bruker, 2001)'
_computing_data_collection 'SMART (Bruker, 2001)'
_computing_data_reduction 'SAINT (Bruker, 2001)'
_computing_molecular_graphics 'ORTEP-3 (Farrugia, 2012)'
_computing_publication_material 'CAMERON (Watkin <i>et al.</i>, 1996)'
_computing_structure_refinement 'CRYSTALS (Betteridge <i>et al.</i>, 2003)'
_computing_structure_solution 'SIR92 (Altomare <i>et al.</i>, 1994)'
_diffrn_ambient_temperature 293
_diffrn_measured_fraction_theta_full 0.991
_diffrn_measured_fraction_theta_max 0.991
_diffrn_measurement_device_type 'Bruker SMART CCD area-detector'
_diffrn_measurement_method \w/2\q
_diffrn_radiation_monochromator graphite
_diffrn_radiation_source 'fine-focus sealed tube'
_diffrn_radiation_type MoK\a
_diffrn_radiation_wavelength 0.71073
_diffrn_reflns_av_R_equivalents 0.026
_diffrn_reflns_limit_h_max 18
_diffrn_reflns_limit_h_min -18
_diffrn_reflns_limit_k_max 4
_diffrn_reflns_limit_k_min -9
_diffrn_reflns_limit_l_max 22
_diffrn_reflns_limit_l_min -22
_diffrn_reflns_number 18220
_diffrn_reflns_theta_full 25.328
_diffrn_reflns_theta_max 25.845
_diffrn_reflns_theta_min 1.390
_exptl_absorpt_coefficient_mu 0.089
_exptl_absorpt_correction_T_max 1.0000
_exptl_absorpt_correction_T_min 0.7700
_exptl_absorpt_correction_type psi-scan
_exptl_absorpt_process_details '(SADABS; Sheldrick, 2007)'
_exptl_crystal_colour colourless
_exptl_crystal_density_diffrn 1.336
_exptl_crystal_density_method 'not measured'
_exptl_crystal_description Plate
_exptl_crystal_F_000 864
_exptl_crystal_size_max 0.24
_exptl_crystal_size_mid 0.20
_exptl_crystal_size_min 0.12
_refine_diff_density_max 0.49
_refine_diff_density_min -0.41
_refine_ls_extinction_coef 194(8)
_refine_ls_extinction_method 'Larson (1970), eq. 22'
_refine_ls_goodness_of_fit_ref 1.0006
_refine_ls_hydrogen_treatment constr
_refine_ls_matrix_type full
_refine_ls_number_parameters 281
_refine_ls_number_reflns 3881
_refine_ls_number_restraints 0
_refine_ls_R_factor_all 0.0546
_refine_ls_R_factor_gt 0.0477
_refine_ls_shift/su_max 0.0003916
_refine_ls_shift/su_mean 0.0000339
_refine_ls_structure_factor_coef Fsqd
_refine_ls_weighting_details
;
 Method, part 1, Chebychev polynomial, (Watkin, 1994, Prince, 1982)
 [weight] = 1.0/[A~0~*T~0~(x)+A~1~*T~1~(x) ... +A~n-1~]*T~n-1~(x)]
 where A~i~ are the Chebychev coefficients listed below and x= Fcalc/Fmax
 Method = Robust Weighting (Prince, 1982)
 W = [weight] * [1-(deltaF/6*sigmaF)^2^]^2^
 A~i~ are:
 2.08 2.65 0.641
;
_refine_ls_weighting_scheme calc
_refine_ls_wR_factor_all 0.1068
_refine_ls_wR_factor_gt 0.1048
_refine_ls_wR_factor_ref 0.1065
_reflns_number_gt 3469
_reflns_number_total 3923
_reflns_threshold_expression I>2\s(I)
_cod_data_source_file hg5301.cif
_cod_data_source_block I
_cod_original_sg_symbol_H-M 'P 21/c'
_cod_original_formula_sum 'C22 H20 N8 O1'
_cod_database_code 2237871
_cod_database_fobs_code 2237871

loop_
_symmetry_equiv_pos_as_xyz
'x, y, z'
'-x, y+1/2, -z+1/2'
'-x, -y, -z'
'x, -y-1/2, z-1/2'

loop_
_atom_site_type_symbol
_atom_site_label
_atom_site_fract_x
_atom_site_fract_y
_atom_site_fract_z
_atom_site_U_iso_or_equiv
_atom_site_adp_type
_atom_site_occupancy
O O1 0.6409(2) 0.1472(2) 0.47303(14) 0.1327 Uani 1.0000
N N2 0.83657(9) 0.38128(17) 0.49755(7) 0.0418 Uani 1.0000
N N3 0.90644(9) 0.31880(16) 0.46640(7) 0.0393 Uani 1.0000
N N4 0.98138(9) 0.29937(19) 0.51215(7) 0.0458 Uani 1.0000
N N5 0.96150(10) 0.35174(19) 0.57699(7) 0.0467 Uani 1.0000
C C6 0.87317(10) 0.40044(19) 0.56678(8) 0.0376 Uani 1.0000
C C7 0.82354(12) 0.4669(2) 0.62728(9) 0.0450 Uani 1.0000
C C8 0.84982(10) 0.6537(2) 0.64806(8) 0.0379 Uani 1.0000
C C9 0.89345(11) 0.6936(2) 0.71693(8) 0.0405 Uani 1.0000
C C10 0.91827(12) 0.8634(2) 0.73543(10) 0.0497 Uani 1.0000
C C11 0.89843(14) 0.9950(2) 0.68486(11) 0.0559 Uani 1.0000
C C12 0.85406(15) 0.9565(2) 0.61566(11) 0.0583 Uani 1.0000
C C13 0.82998(13) 0.7868(2) 0.59720(9) 0.0490 Uani 1.0000
C C14 0.90005(12) 0.2733(2) 0.38826(9) 0.0469 Uani 1.0000
C C15 0.83532(10) 0.1230(2) 0.36911(8) 0.0376 Uani 1.0000
C C16 0.85021(11) -0.0387(2) 0.40347(8) 0.0413 Uani 1.0000
C C17 0.79254(11) -0.1773(2) 0.38405(8) 0.0396 Uani 1.0000
C C18 0.71895(10) -0.1599(2) 0.32939(8) 0.0377 Uani 1.0000
C C19 0.70374(11) 0.0023(2) 0.29551(9) 0.0441 Uani 1.0000
C C20 0.76118(11) 0.1420(2) 0.31558(9) 0.0435 Uani 1.0000
C C21 0.66114(10) -0.3118(2) 0.30243(8) 0.0396 Uani 1.0000
C C22 0.61489(10) -0.4190(2) 0.34797(8) 0.0393 Uani 1.0000
C C23 0.61203(10) -0.3818(2) 0.42664(9) 0.0419 Uani 1.0000
N N24 0.61342(10) -0.5040(2) 0.47864(8) 0.0503 Uani 1.0000
N N25 0.60308(12) -0.4293(3) 0.54318(8) 0.0616 Uani 1.0000
N N26 0.59523(12) -0.2645(3) 0.53016(9) 0.0658 Uani 1.0000
N N27 0.60071(11) -0.2297(2) 0.45804(9) 0.0574 Uani 1.0000
C C28 0.56465(11) -0.5620(2) 0.31777(10) 0.0479 Uani 1.0000
C C29 0.55904(12) -0.5987(3) 0.24391(10) 0.0559 Uani 1.0000
C C30 0.60313(13) -0.4927(3) 0.19858(10) 0.0575 Uani 1.0000
C C31 0.65331(12) -0.3514(2) 0.22770(10) 0.0513 Uani 1.0000
H H72 0.8360 0.3888 0.6694 0.0557 Uiso 1.0000
H H71 0.7576 0.4619 0.6101 0.0561 Uiso 1.0000
H H91 0.9083 0.6017 0.7535 0.0474 Uiso 1.0000
H H101 0.9499 0.8872 0.7832 0.0609 Uiso 1.0000
H H111 0.9198 1.1134 0.6966 0.0685 Uiso 1.0000
H H121 0.8397 1.0480 0.5800 0.0720 Uiso 1.0000
H H131 0.7977 0.7624 0.5483 0.0586 Uiso 1.0000
H H142 0.9617 0.2406 0.3806 0.0582 Uiso 1.0000
H H141 0.8769 0.3783 0.3599 0.0583 Uiso 1.0000
H H161 0.9003 -0.0516 0.4409 0.0493 Uiso 1.0000
H H171 0.8033 -0.2867 0.4087 0.0477 Uiso 1.0000
H H191 0.6537 0.0202 0.2569 0.0536 Uiso 1.0000
H H201 0.7493 0.2551 0.2919 0.0532 Uiso 1.0000
H H281 0.5325 -0.6371 0.3493 0.0572 Uiso 1.0000
H H291 0.5220 -0.6962 0.2232 0.0682 Uiso 1.0000
H H301 0.6007 -0.5195 0.1476 0.0699 Uiso 1.0000
H H311 0.6853 -0.2767 0.1966 0.0623 Uiso 1.0000
H H12 0.5816 0.1027 0.4540 0.1934 Uiso 1.0000
H H241 0.6242 -0.6206 0.4728 0.0639 Uiso 1.0000
H H11 0.6563 0.0508 0.4913 0.1953 Uiso 1.0000

loop_
_atom_site_aniso_label
_atom_site_aniso_U_11
_atom_site_aniso_U_22
_atom_site_aniso_U_33
_atom_site_aniso_U_12
_atom_site_aniso_U_13
_atom_site_aniso_U_23
O1 0.203(3) 0.0529(11) 0.150(2) 0.0060(13) 0.0539(19) 0.0055(11)
N2 0.0411(7) 0.0413(7) 0.0432(7) -0.0038(6) 0.0065(5) -0.0056(6)
N3 0.0433(7) 0.0357(7) 0.0398(7) -0.0059(5) 0.0082(5) -0.0056(5)
N4 0.0450(7) 0.0446(8) 0.0475(8) 0.0014(6) 0.0041(6) -0.0028(6)
N5 0.0513(8) 0.0472(8) 0.0403(7) 0.0009(6) 0.0000(6) -0.0014(6)
C6 0.0474(8) 0.0267(7) 0.0391(8) -0.0051(6) 0.0066(6) 0.0003(6)
C7 0.0564(9) 0.0375(8) 0.0431(8) -0.0063(7) 0.0147(7) -0.0016(7)
C8 0.0441(8) 0.0344(8) 0.0368(7) 0.0008(6) 0.0118(6) -0.0013(6)
C9 0.0450(8) 0.0420(9) 0.0353(7) 0.0063(7) 0.0081(6) 0.0020(6)
C10 0.0564(10) 0.0497(10) 0.0419(8) 0.0007(8) 0.0013(7) -0.0093(7)
C11 0.0668(11) 0.0369(9) 0.0628(11) -0.0026(8) 0.0030(9) -0.0073(8)
C12 0.0781(13) 0.0379(9) 0.0565(10) -0.0010(9) -0.0011(9) 0.0108(8)
C13 0.0627(10) 0.0459(9) 0.0369(8) -0.0045(8) 0.0007(7) 0.0036(7)
C14 0.0559(9) 0.0470(9) 0.0396(8) -0.0124(8) 0.0128(7) -0.0063(7)
C15 0.0427(8) 0.0384(8) 0.0335(7) -0.0038(6) 0.0116(6) -0.0059(6)
C16 0.0439(8) 0.0441(9) 0.0346(7) -0.0004(7) 0.0006(6) -0.0040(6)
C17 0.0463(8) 0.0362(8) 0.0361(7) 0.0005(6) 0.0039(6) 0.0005(6)
C18 0.0382(7) 0.0384(8) 0.0374(7) -0.0011(6) 0.0084(6) -0.0013(6)
C19 0.0398(8) 0.0453(9) 0.0458(9) 0.0023(7) -0.0002(6) 0.0038(7)
C20 0.0489(9) 0.0352(8) 0.0467(8) 0.0012(7) 0.0074(7) 0.0033(7)
C21 0.0350(7) 0.0399(8) 0.0433(8) -0.0007(6) 0.0027(6) -0.0014(7)
C22 0.0347(7) 0.0385(8) 0.0442(8) 0.0028(6) 0.0037(6) 0.0013(7)
C23 0.0368(7) 0.0419(9) 0.0473(9) -0.0043(6) 0.0067(6) 0.0016(7)
N24 0.0527(8) 0.0508(8) 0.0479(8) -0.0012(7) 0.0082(6) 0.0028(6)
N25 0.0634(10) 0.0743(12) 0.0490(9) -0.0070(8) 0.0143(7) -0.0005(8)
N26 0.0736(11) 0.0714(12) 0.0564(9) -0.0080(9) 0.0236(8) -0.0117(8)
N27 0.0702(10) 0.0481(9) 0.0574(9) -0.0025(7) 0.0211(8) -0.0061(7)
C28 0.0438(8) 0.0432(9) 0.0557(10) -0.0061(7) 0.0030(7) 0.0012(7)
C29 0.0502(10) 0.0518(10) 0.0629(11) -0.0108(8) -0.0038(8) -0.0100(9)
C30 0.0583(10) 0.0660(12) 0.0460(9) -0.0093(9) -0.0017(8) -0.0125(9)
C31 0.0519(9) 0.0587(11) 0.0434(8) -0.0105(8) 0.0067(7) -0.0026(8)

loop_
_atom_type_symbol
_atom_type_scat_Cromer_Mann_a1
_atom_type_scat_Cromer_Mann_a2
_atom_type_scat_Cromer_Mann_a3
_atom_type_scat_Cromer_Mann_a4
_atom_type_scat_Cromer_Mann_b1
_atom_type_scat_Cromer_Mann_b2
_atom_type_scat_Cromer_Mann_b3
_atom_type_scat_Cromer_Mann_b4
_atom_type_scat_Cromer_Mann_c
_atom_type_scat_dispersion_real
_atom_type_scat_dispersion_imag
_atom_type_scat_source
C 2.3100 1.0200 1.5886 0.8650 20.8439 10.2075 0.5687 51.6512 0.2156 0.0033 0.0016 'International Tables Vol C 4.2.6.8 and 6.1.1.4'
H 0.4930 0.3229 0.1402 0.0408 10.5109 26.1257 3.1424 57.7998 0.0030 0.0000 0.0000 'International Tables Vol C 4.2.6.8 and 6.1.1.4'
N 12.2126 3.1322 2.0125 1.1663 0.0057 9.8933 28.9975 0.5826 -11.5290 0.0061 0.0033 'International Tables Vol C 4.2.6.8 and 6.1.1.4'
O 3.0485 2.2868 1.5463 0.8670 13.2771 5.7011 0.3239 32.9089 0.2508 0.0106 0.0060 'International Tables Vol C 4.2.6.8 and 6.1.1.4'

loop_
_geom_angle_atom_site_label_1
_geom_angle_atom_site_label_2
_geom_angle_atom_site_label_3
_geom_angle
_geom_angle_publ_flag
H12 O1 H11 91.3 no
N3 N2 C6 101.78(12) no
N2 N3 N4 113.97(12) no
N2 N3 C14 123.09(13) no
N4 N3 C14 122.94(13) no
N3 N4 N5 105.97(12) no
N4 N5 C6 106.23(13) no
N5 C6 N2 112.06(14) no
N5 C6 C7 123.27(14) no
N2 C6 C7 124.67(14) no
C6 C7 C8 111.93(13) no
C6 C7 H72 108.4 no
C8 C7 H72 111.3 no
C6 C7 H71 107.9 no
C8 C7 H71 109.2 no
H72 C7 H71 108.0 no
C7 C8 C9 120.94(14) no
C7 C8 C13 119.87(14) no
C9 C8 C13 119.19(15) no
C8 C9 C10 120.84(15) no
C8 C9 H91 120.5 no
C10 C9 H91 118.6 no
C9 C10 C11 119.77(16) no
C9 C10 H101 119.2 no
C11 C10 H101 121.0 no
C10 C11 C12 119.85(17) no
C10 C11 H111 119.8 no
C12 C11 H111 120.2 no
C11 C12 C13 120.23(17) no
C11 C12 H121 120.3 no
C13 C12 H121 119.4 no
C8 C13 C12 120.11(16) no
C8 C13 H131 120.8 no
C12 C13 H131 119.1 no
N3 C14 C15 111.74(12) no
N3 C14 H142 104.8 no
C15 C14 H142 110.4 no
N3 C14 H141 107.1 no
C15 C14 H141 109.2 no
H142 C14 H141 113.6 no
C14 C15 C16 120.83(14) no
C14 C15 C20 120.47(14) no
C16 C15 C20 118.68(14) no
C15 C16 C17 120.61(14) no
C15 C16 H161 118.9 no
C17 C16 H161 120.5 no
C16 C17 C18 120.98(14) no
C16 C17 H171 119.5 no
C18 C17 H171 119.5 no
C17 C18 C19 118.31(14) no
C17 C18 C21 121.92(14) no
C19 C18 C21 119.60(13) no
C18 C19 C20 120.66(14) no
C18 C19 H191 121.2 no
C20 C19 H191 118.2 no
C19 C20 C15 120.74(14) no
C19 C20 H201 119.8 no
C15 C20 H201 119.4 no
C18 C21 C22 124.06(14) no
C18 C21 C31 118.03(14) no
C22 C21 C31 117.91(14) no
C21 C22 C23 122.78(14) no
C21 C22 C28 119.75(15) no
C23 C22 C28 117.37(14) no
C22 C23 N24 124.20(15) no
C22 C23 N27 128.14(15) no
N24 C23 N27 107.47(15) no
C23 N24 N25 109.70(16) no
C23 N24 H241 126.0 no
N25 N24 H241 124.1 no
N24 N25 N26 105.85(15) no
N25 N26 N27 110.93(15) no
N26 N27 C23 106.06(15) no
C22 C28 C29 120.93(16) no
C22 C28 H281 120.0 no
C29 C28 H281 119.0 no
C28 C29 C30 119.74(16) no
C28 C29 H291 120.1 no
C30 C29 H291 120.1 no
C29 C30 C31 119.95(17) no
C29 C30 H301 120.0 no
C31 C30 H301 120.0 no
C21 C31 C30 121.71(17) no
C21 C31 H311 117.4 no
C30 C31 H311 120.8 no

loop_
_geom_bond_atom_site_label_1
_geom_bond_atom_site_label_2
_geom_bond_distance
_geom_bond_publ_flag
O1 H12 0.963 no
O1 H11 0.830 no
N2 N3 1.3281(18) no
N2 C6 1.3218(19) no
N3 N4 1.3101(19) no
N3 C14 1.4626(19) no
N4 N5 1.3191(19) no
N5 C6 1.347(2) no
C6 C7 1.491(2) no
C7 C8 1.517(2) no
C7 H72 0.975 no
C7 H71 0.985 no
C8 C9 1.376(2) no
C8 C13 1.386(2) no
C9 C10 1.381(2) no
C9 H91 0.977 no
C10 C11 1.374(3) no
C10 H101 0.955 no
C11 C12 1.382(3) no
C11 H111 0.975 no
C12 C13 1.377(3) no
C12 H121 0.962 no
C13 H131 0.978 no
C14 C15 1.508(2) no
C14 H142 0.971 no
C14 H141 0.994 no
C15 C16 1.392(2) no
C15 C20 1.383(2) no
C16 C17 1.379(2) no
C16 H161 0.947 no
C17 C18 1.388(2) no
C17 H171 0.954 no
C18 C19 1.393(2) no
C18 C21 1.489(2) no
C19 C20 1.385(2) no
C19 H191 0.966 no
C20 H201 0.974 no
C21 C22 1.405(2) no
C21 C31 1.390(2) no
C22 C23 1.473(2) no
C22 C28 1.396(2) no
C23 N24 1.332(2) no
C23 N27 1.317(2) no
N24 N25 1.337(2) no
N24 H241 0.915 no
N25 N26 1.286(3) no
N26 N27 1.358(2) no
C28 C29 1.372(3) no
C28 H281 0.978 no
C29 C30 1.380(3) no
C29 H291 0.973 no
C30 C31 1.380(3) no
C30 H301 0.952 no
C31 H311 0.970 no

loop_
_geom_hbond_atom_site_label_D
_geom_hbond_atom_site_label_H
_geom_hbond_atom_site_label_A
_geom_hbond_site_symmetry_A
_geom_hbond_distance_DH
_geom_hbond_distance_HA
_geom_hbond_distance_DA
_geom_hbond_angle_DHA
_geom_hbond_publ_flag
C7 H71 N25 1_565 0.985 2.589 3.514(2) 156.26 yes
N24 H241 O1 1_545 0.915 1.793 2.703(2) 172.54 yes
O1 H11 N27 . 0.830 2.351 2.950(2) 129.64 yes
C9 H91 Cg4 4_566 0.96 2.85 3.4180(10) 119 yes
C12 H121 Cg1 1_565 0.94 2.82 3.6020(10) 141 yes
C14 H142 Cg3 3_766 0.96 2.72 3.6760(10) 171 yes
C29 H291 Cg5 2_645 0.96 2.80 3.682(2) 153 yes
C31 H311 Cg3 4_565 0.95 2.96 3.5820(10) 125 yes
